data_7201748
loop_
_publ_author_name
'Zhong, Rui-Qin'
'Zou, Ru-Qiang'
'Du, Miao'
'Jiang, Ling'
'Yamada, Tetsuya'
'Maruta, Goro'
'Takeda, Sadamu'
'Xu, Qiang'

_publ_section_title
;
 Metal--organic coordination architectures with
 3-pyridin-3-yl-benzoate: crystal structures, fluorescent emission and
 magnetic properties
;
_journal_issue 5
_journal_name_full CrystEngComm
_journal_page_first 605
_journal_paper_doi 10.1039/b714491a
_journal_volume 10
_journal_year 2008
_chemical_formula_sum 'C24 H18 N2 O5 Zn'
_chemical_formula_weight 479.77
_chemical_name_systematic
;
?
;
_space_group_IT_number 14
_symmetry_cell_setting monoclinic
_symmetry_space_group_name_Hall '-P 2ybc'
_symmetry_space_group_name_H-M 'P 1 21/c 1'
_atom_sites_solution_hydrogens geom
_atom_sites_solution_primary direct
_atom_sites_solution_secondary difmap
_audit_creation_method SHELXL-97
_cell_angle_alpha 90.00
_cell_angle_beta 104.19(3)
_cell_angle_gamma 90.00
_cell_formula_units_Z 4
_cell_length_a 9.917(2)
_cell_length_b 12.400(3)
_cell_length_c 17.506(4)
_cell_measurement_reflns_used 3253
_cell_measurement_temperature 293(2)
_cell_measurement_theta_max 27.25
_cell_measurement_theta_min 2.34
_cell_volume 2087.0(9)
_computing_cell_refinement PROCESS-AUTO
_computing_data_collection 'PROCESS-AUTO (Rigaku, 1998)'
_computing_data_reduction 'CrystalClear (Rigaku, 1999)'
_computing_molecular_graphics SHELXTL
_computing_publication_material SHELXTL
_computing_structure_refinement 'SHELXL-97 (Sheldrick, 1997b)'
_computing_structure_solution 'SHELXS-97 (Sheldrick, 1997a)'
_diffrn_ambient_temperature 293(2)
_diffrn_measured_fraction_theta_full 0.997
_diffrn_measured_fraction_theta_max 0.997
_diffrn_measurement_device_type 'Rigaku RAXIS-RAPID'
_diffrn_measurement_method \w
_diffrn_radiation_monochromator graphite
_diffrn_radiation_source 'fine-focus sealed tube'
_diffrn_radiation_type MoK\a
_diffrn_radiation_wavelength 0.71073
_diffrn_reflns_av_R_equivalents 0.1195
_diffrn_reflns_av_sigmaI/netI 0.1098
_diffrn_reflns_limit_h_max 12
_diffrn_reflns_limit_h_min -12
_diffrn_reflns_limit_k_max 15
_diffrn_reflns_limit_k_min -16
_diffrn_reflns_limit_l_max 22
_diffrn_reflns_limit_l_min -22
_diffrn_reflns_number 19601
_diffrn_reflns_theta_full 27.48
_diffrn_reflns_theta_max 27.48
_diffrn_reflns_theta_min 3.14
_diffrn_standards_decay_% 0
_diffrn_standards_interval_count 0
_diffrn_standards_interval_time 0
_diffrn_standards_number 0
_exptl_absorpt_coefficient_mu 1.217
_exptl_absorpt_correction_T_max 0.874
_exptl_absorpt_correction_T_min 0.845
_exptl_absorpt_correction_type multi-scan
_exptl_absorpt_process_details '(ABSCOR; Higashi, 1995)'
_exptl_crystal_colour cololess
_exptl_crystal_density_diffrn 1.527
_exptl_crystal_density_meas ?
_exptl_crystal_density_method 'not measured'
_exptl_crystal_description block
_exptl_crystal_F_000 984
_exptl_crystal_size_max 0.18
_exptl_crystal_size_mid 0.16
_exptl_crystal_size_min 0.12
_refine_diff_density_max 0.227
_refine_diff_density_min -0.427
_refine_diff_density_rms 0.062
_refine_ls_extinction_method none
_refine_ls_goodness_of_fit_ref 0.972
_refine_ls_hydrogen_treatment constr
_refine_ls_matrix_type full
_refine_ls_number_parameters 284
_refine_ls_number_reflns 4768
_refine_ls_number_restraints 0
_refine_ls_restrained_S_all 0.972
_refine_ls_R_factor_all 0.1758
_refine_ls_R_factor_gt 0.0679
_refine_ls_shift/su_max 0.000
_refine_ls_shift/su_mean 0.000
_refine_ls_structure_factor_coef Fsqd
_refine_ls_weighting_details 'calc w=1/[\s^2^(Fo^2^)+(0.0692P)^2^+0.0000P] where P=(Fo^2^+2Fc^2^)/3'
_refine_ls_weighting_scheme calc
_refine_ls_wR_factor_gt 0.1306
_refine_ls_wR_factor_ref 0.1637
_reflns_number_gt 2058
_reflns_number_total 4768
_reflns_threshold_expression >2sigma(I)
_cod_data_source_file b714491a.txt
_cod_data_source_block 4
_cod_depositor_comments
;
The following automatic conversions were performed:

'_symmetry_cell_setting' tag value 'MONOCLINC' was replaced with
'monoclinic' value.

Automatic conversion script
Id: cif_fix_values 1646 2011-03-28 12:23:43Z adriana 

The following automatic conversions were performed:

'_exptl_crystal_density_meas' value 'none' was changed to '?' - the
value is perceived as not measured.

Automatic conversion script
Id: cif_fix_values 3008 2015-01-20 13:52:24Z robertas 
;
_cod_original_cell_volume 2087.0(7)
_cod_original_sg_symbol_H-M P2(1)/c
_cod_database_code 7201748

loop_
_symmetry_equiv_pos_as_xyz
'x, y, z'
'-x, y+1/2, -z+1/2'
'-x, -y, -z'
'x, -y-1/2, z-1/2'

loop_
_atom_site_label
_atom_site_type_symbol
_atom_site_fract_x
_atom_site_fract_y
_atom_site_fract_z
_atom_site_U_iso_or_equiv
_atom_site_adp_type
_atom_site_occupancy
_atom_site_symmetry_multiplicity
_atom_site_calc_flag
_atom_site_refinement_flags
_atom_site_disorder_assembly
_atom_site_disorder_group
Zn1 Zn 0.46084(7) 0.29098(5) 0.17957(3) 0.0688(3) Uani 1 1 d . . .
C1 C 0.1577(6) 0.1638(4) 0.2769(3) 0.0622(14) Uani 1 1 d . . .
C2 C 0.2292(6) 0.1289(4) 0.3507(3) 0.0628(14) Uani 1 1 d . . .
H2 H 0.3229 0.1462 0.3688 0.075 Uiso 1 1 calc R . .
C3 C 0.1650(6) 0.0687(4) 0.3987(3) 0.0664(15) Uani 1 1 d . . .
C4 C 0.0249(7) 0.0448(5) 0.3715(3) 0.0822(17) Uani 1 1 d . . .
H4 H -0.0195 0.0030 0.4020 0.099 Uiso 1 1 calc R . .
C5 C -0.0496(7) 0.0830(5) 0.2986(3) 0.0838(18) Uani 1 1 d . . .
H5 H -0.1444 0.0692 0.2815 0.101 Uiso 1 1 calc R . .
C6 C 0.0168(7) 0.1410(5) 0.2518(3) 0.0747(16) Uani 1 1 d . . .
H6 H -0.0333 0.1653 0.2027 0.090 Uiso 1 1 calc R . .
C7 C 0.2303(7) 0.2213(5) 0.2240(3) 0.0740(16) Uani 1 1 d . . .
C8 C 0.2426(6) 0.0330(5) 0.4785(3) 0.0688(15) Uani 1 1 d . . .
C9 C 0.3115(6) 0.1074(5) 0.5314(3) 0.0717(16) Uani 1 1 d . . .
H9 H 0.3103 0.1789 0.5152 0.086 Uiso 1 1 calc R . .
C10 C 0.3845(7) -0.0207(6) 0.6276(3) 0.0851(19) Uani 1 1 d . . .
H10 H 0.4334 -0.0398 0.6782 0.102 Uiso 1 1 calc R . .
C11 C 0.3193(9) -0.0991(6) 0.5786(4) 0.113(3) Uani 1 1 d . . .
H11 H 0.3235 -0.1704 0.5955 0.135 Uiso 1 1 calc R . .
C12 C 0.2460(8) -0.0726(5) 0.5027(4) 0.099(2) Uani 1 1 d . . .
H12 H 0.1998 -0.1257 0.4686 0.119 Uiso 1 1 calc R . .
C13 C 0.6525(5) 0.0551(4) 0.0801(2) 0.0576(13) Uani 1 1 d . . .
C14 C 0.7135(6) -0.0424(5) 0.1076(3) 0.0675(16) Uani 1 1 d . . .
H14 H 0.7099 -0.0666 0.1573 0.081 Uiso 1 1 calc R . .
C15 C 0.7794(6) -0.1038(5) 0.0625(3) 0.0707(16) Uani 1 1 d . . .
H15 H 0.8189 -0.1695 0.0816 0.085 Uiso 1 1 calc R . .
C16 C 0.7875(6) -0.0690(4) -0.0111(3) 0.0648(14) Uani 1 1 d . . .
H16 H 0.8332 -0.1105 -0.0413 0.078 Uiso 1 1 calc R . .
C17 C 0.7264(5) 0.0291(4) -0.0400(2) 0.0539(13) Uani 1 1 d . . .
C18 C 0.6580(5) 0.0898(4) 0.0052(2) 0.0561(13) Uani 1 1 d . . .
H18 H 0.6153 0.1542 -0.0146 0.067 Uiso 1 1 calc R . .
C19 C 0.5828(6) 0.1229(5) 0.1303(3) 0.0657(15) Uani 1 1 d . . .
C20 C 0.7389(5) 0.0687(4) -0.1181(2) 0.0532(12) Uani 1 1 d . . .
C21 C 0.8629(6) 0.0650(4) -0.1399(3) 0.0685(15) Uani 1 1 d . . .
H21 H 0.9412 0.0354 -0.1059 0.082 Uiso 1 1 calc R . .
C22 C 0.8716(6) 0.1049(5) -0.2122(3) 0.0743(16) Uani 1 1 d . . .
H22 H 0.9556 0.1043 -0.2268 0.089 Uiso 1 1 calc R . .
C23 C 0.7543(6) 0.1453(4) -0.2617(3) 0.0673(15) Uani 1 1 d . . .
H23 H 0.7602 0.1716 -0.3105 0.081 Uiso 1 1 calc R . .
C24 C 0.6259(5) 0.1124(4) -0.1722(2) 0.0562(13) Uani 1 1 d . . .
H24 H 0.5414 0.1165 -0.1583 0.067 Uiso 1 1 calc R . .
N1 N 0.3817(5) 0.0834(4) 0.6067(2) 0.0700(13) Uani 1 1 d . . .
N2 N 0.6312(5) 0.1490(3) -0.2432(2) 0.0587(11) Uani 1 1 d . . .
O1 O 0.3579(5) 0.2459(3) 0.2535(2) 0.0868(12) Uani 1 1 d . . .
O2 O 0.1722(5) 0.2400(4) 0.1551(2) 0.1058(15) Uani 1 1 d . . .
O3 O 0.5278(4) 0.2116(3) 0.10091(18) 0.0737(10) Uani 1 1 d . . .
O4 O 0.5850(5) 0.0935(3) 0.19781(18) 0.0924(13) Uani 1 1 d . . .
O1W O 0.043(2) 0.7464(11) 0.4521(11) 0.462(10) Uiso 1 1 d . . .
H1WA H 0.0973 0.6993 0.4712 0.554 Uiso 1 1 d R . .
H1WB H 0.0241 0.7852 0.4853 0.554 Uiso 1 1 d R . .

loop_
_atom_site_aniso_label
_atom_site_aniso_U_11
_atom_site_aniso_U_22
_atom_site_aniso_U_33
_atom_site_aniso_U_23
_atom_site_aniso_U_13
_atom_site_aniso_U_12
Zn1 0.0791(5) 0.0946(5) 0.0326(3) -0.0043(3) 0.0137(2) -0.0120(4)
C1 0.069(4) 0.073(3) 0.047(3) -0.013(2) 0.018(2) -0.010(3)
C2 0.067(4) 0.079(4) 0.045(3) -0.014(3) 0.019(2) -0.011(3)
C3 0.074(4) 0.079(4) 0.049(3) -0.016(3) 0.021(3) -0.009(3)
C4 0.088(5) 0.104(5) 0.060(3) -0.001(3) 0.031(3) -0.019(4)
C5 0.071(4) 0.117(5) 0.065(4) -0.013(3) 0.020(3) -0.018(4)
C6 0.083(5) 0.090(4) 0.049(3) -0.006(3) 0.014(3) -0.002(4)
C7 0.093(5) 0.090(4) 0.044(3) -0.008(3) 0.026(3) -0.020(4)
C8 0.083(4) 0.087(4) 0.040(3) -0.003(3) 0.023(2) -0.013(3)
C9 0.088(4) 0.078(4) 0.047(3) 0.004(3) 0.014(3) 0.003(3)
C10 0.117(5) 0.091(5) 0.055(3) 0.012(3) 0.036(3) 0.019(4)
C11 0.194(8) 0.077(5) 0.074(4) 0.009(4) 0.048(5) 0.001(5)
C12 0.155(7) 0.083(5) 0.065(4) -0.001(3) 0.038(4) -0.012(4)
C13 0.060(3) 0.070(3) 0.038(2) 0.005(2) 0.003(2) -0.013(3)
C14 0.073(4) 0.083(4) 0.039(2) 0.008(3) 0.001(2) -0.022(3)
C15 0.078(4) 0.070(4) 0.055(3) 0.014(3) 0.000(3) -0.004(3)
C16 0.070(4) 0.067(3) 0.053(3) 0.000(3) 0.005(3) -0.005(3)
C17 0.055(3) 0.067(3) 0.036(2) 0.000(2) 0.005(2) -0.008(3)
C18 0.064(3) 0.066(3) 0.036(2) 0.002(2) 0.008(2) -0.007(3)
C19 0.074(4) 0.087(4) 0.033(2) -0.004(3) 0.007(2) -0.020(3)
C20 0.057(3) 0.062(3) 0.041(2) -0.006(2) 0.012(2) -0.008(3)
C21 0.061(4) 0.080(4) 0.063(3) 0.004(3) 0.012(3) -0.001(3)
C22 0.071(4) 0.090(4) 0.073(3) 0.012(3) 0.038(3) 0.010(3)
C23 0.086(4) 0.075(4) 0.046(3) 0.008(3) 0.027(3) 0.003(3)
C24 0.061(3) 0.071(3) 0.038(2) 0.005(2) 0.016(2) 0.004(3)
N1 0.083(3) 0.088(4) 0.042(2) -0.001(2) 0.021(2) 0.011(3)
N2 0.068(3) 0.074(3) 0.0373(19) 0.0048(19) 0.0194(19) 0.005(2)
O1 0.088(3) 0.122(3) 0.054(2) -0.005(2) 0.024(2) -0.024(3)
O2 0.120(4) 0.145(4) 0.046(2) 0.010(2) 0.009(2) -0.036(3)
O3 0.099(3) 0.082(3) 0.0400(17) 0.0004(18) 0.0159(17) -0.001(2)
O4 0.134(4) 0.109(3) 0.0406(18) 0.0130(19) 0.033(2) -0.003(3)

loop_
_atom_type_symbol
_atom_type_description
_atom_type_scat_dispersion_real
_atom_type_scat_dispersion_imag
_atom_type_scat_source
C C 0.0033 0.0016 'International Tables Vol C Tables 4.2.6.8 and 6.1.1.4'
H H 0.0000 0.0000 'International Tables Vol C Tables 4.2.6.8 and 6.1.1.4'
N N 0.0061 0.0033 'International Tables Vol C Tables 4.2.6.8 and 6.1.1.4'
O O 0.0106 0.0060 'International Tables Vol C Tables 4.2.6.8 and 6.1.1.4'
Zn Zn 0.2839 1.4301 'International Tables Vol C Tables 4.2.6.8 and 6.1.1.4'

loop_
_geom_angle_atom_site_label_1
_geom_angle_atom_site_label_2
_geom_angle_atom_site_label_3
_geom_angle
_geom_angle_site_symmetry_1
_geom_angle_site_symmetry_3
_geom_angle_publ_flag
O1 Zn1 O3 131.55(17) . . ?
O1 Zn1 N2 98.74(16) . 4_566 ?
O3 Zn1 N2 106.58(17) . 4_566 ?
O1 Zn1 N1 117.20(18) . 4_565 ?
O3 Zn1 N1 95.12(16) . 4_565 ?
N2 Zn1 N1 105.42(17) 4_566 4_565 ?
C2 C1 C6 118.6(5) . . ?
C2 C1 C7 121.1(5) . . ?
C6 C1 C7 120.2(5) . . ?
C1 C2 C3 121.8(5) . . ?
C1 C2 H2 119.1 . . ?
C3 C2 H2 119.1 . . ?
C4 C3 C2 118.4(5) . . ?
C4 C3 C8 120.3(5) . . ?
C2 C3 C8 121.2(5) . . ?
C3 C4 C5 120.4(6) . . ?
C3 C4 H4 119.8 . . ?
C5 C4 H4 119.8 . . ?
C6 C5 C4 120.1(6) . . ?
C6 C5 H5 120.0 . . ?
C4 C5 H5 120.0 . . ?
C5 C6 C1 120.7(5) . . ?
C5 C6 H6 119.7 . . ?
C1 C6 H6 119.7 . . ?
O2 C7 O1 122.1(5) . . ?
O2 C7 C1 121.5(6) . . ?
O1 C7 C1 116.3(5) . . ?
C9 C8 C12 117.6(5) . . ?
C9 C8 C3 119.6(5) . . ?
C12 C8 C3 122.7(5) . . ?
N1 C9 C8 124.1(5) . . ?
N1 C9 H9 118.0 . . ?
C8 C9 H9 118.0 . . ?
N1 C10 C11 122.9(5) . . ?
N1 C10 H10 118.5 . . ?
C11 C10 H10 118.5 . . ?
C10 C11 C12 119.6(6) . . ?
C10 C11 H11 120.2 . . ?
C12 C11 H11 120.2 . . ?
C8 C12 C11 119.2(6) . . ?
C8 C12 H12 120.4 . . ?
C11 C12 H12 120.4 . . ?
C14 C13 C18 118.9(5) . . ?
C14 C13 C19 120.6(4) . . ?
C18 C13 C19 120.5(5) . . ?
C15 C14 C13 120.8(5) . . ?
C15 C14 H14 119.6 . . ?
C13 C14 H14 119.6 . . ?
C14 C15 C16 120.6(5) . . ?
C14 C15 H15 119.7 . . ?
C16 C15 H15 119.7 . . ?
C15 C16 C17 119.4(5) . . ?
C15 C16 H16 120.3 . . ?
C17 C16 H16 120.3 . . ?
C18 C17 C16 119.8(4) . . ?
C18 C17 C20 120.6(5) . . ?
C16 C17 C20 119.6(5) . . ?
C17 C18 C13 120.5(5) . . ?
C17 C18 H18 119.8 . . ?
C13 C18 H18 119.8 . . ?
O4 C19 O3 123.1(5) . . ?
O4 C19 C13 119.5(5) . . ?
O3 C19 C13 117.3(4) . . ?
C21 C20 C24 116.8(4) . . ?
C21 C20 C17 121.7(4) . . ?
C24 C20 C17 121.5(5) . . ?
C20 C21 C22 120.2(5) . . ?
C20 C21 H21 119.9 . . ?
C22 C21 H21 119.9 . . ?
C23 C22 C21 118.6(5) . . ?
C23 C22 H22 120.7 . . ?
C21 C22 H22 120.7 . . ?
N2 C23 C22 123.0(5) . . ?
N2 C23 H23 118.5 . . ?
C22 C23 H23 118.5 . . ?
N2 C24 C20 123.9(5) . . ?
N2 C24 H24 118.0 . . ?
C20 C24 H24 118.0 . . ?
C10 N1 C9 116.5(5) . . ?
C10 N1 Zn1 125.7(4) . 4_566 ?
C9 N1 Zn1 117.6(4) . 4_566 ?
C24 N2 C23 117.4(4) . . ?
C24 N2 Zn1 121.9(4) . 4_565 ?
C23 N2 Zn1 120.8(3) . 4_565 ?
C7 O1 Zn1 115.7(3) . . ?
C19 O3 Zn1 109.7(3) . . ?
H1WA O1W H1WB 112.4 . . ?

loop_
_geom_bond_atom_site_label_1
_geom_bond_atom_site_label_2
_geom_bond_distance
_geom_bond_site_symmetry_2
_geom_bond_publ_flag
Zn1 O1 1.918(4) . ?
Zn1 O3 1.937(4) . ?
Zn1 N2 2.029(4) 4_566 ?
Zn1 N1 2.044(4) 4_565 ?
C1 C2 1.382(6) . ?
C1 C6 1.388(7) . ?
C1 C7 1.487(7) . ?
C2 C3 1.389(7) . ?
C2 H2 0.9300 . ?
C3 C4 1.385(8) . ?
C3 C8 1.487(7) . ?
C4 C5 1.391(7) . ?
C4 H4 0.9300 . ?
C5 C6 1.373(8) . ?
C5 H5 0.9300 . ?
C6 H6 0.9300 . ?
C7 O2 1.224(6) . ?
C7 O1 1.281(7) . ?
C8 C9 1.366(7) . ?
C8 C12 1.375(7) . ?
C9 N1 1.363(6) . ?
C9 H9 0.9300 . ?
C10 N1 1.340(7) . ?
C10 C11 1.353(9) . ?
C10 H10 0.9300 . ?
C11 C12 1.388(8) . ?
C11 H11 0.9300 . ?
C12 H12 0.9300 . ?
C13 C14 1.385(7) . ?
C13 C18 1.393(6) . ?
C13 C19 1.502(7) . ?
C14 C15 1.373(7) . ?
C14 H14 0.9300 . ?
C15 C16 1.380(7) . ?
C15 H15 0.9300 . ?
C16 C17 1.397(7) . ?
C16 H16 0.9300 . ?
C17 C18 1.385(7) . ?
C17 C20 1.487(6) . ?
C18 H18 0.9300 . ?
C19 O4 1.232(5) . ?
C19 O3 1.279(6) . ?
C20 C21 1.375(7) . ?
C20 C24 1.388(6) . ?
C21 C22 1.380(7) . ?
C21 H21 0.9300 . ?
C22 C23 1.364(7) . ?
C22 H22 0.9300 . ?
C23 N2 1.337(6) . ?
C23 H23 0.9300 . ?
C24 N2 1.336(5) . ?
C24 H24 0.9300 . ?
N1 Zn1 2.044(4) 4_566 ?
N2 Zn1 2.029(4) 4_565 ?
O1W H1WA 0.8086 . ?
O1W H1WB 0.8105 . ?

loop_
_geom_torsion_atom_site_label_1
_geom_torsion_atom_site_label_2
_geom_torsion_atom_site_label_3
_geom_torsion_atom_site_label_4
_geom_torsion
_geom_torsion_site_symmetry_1
_geom_torsion_site_symmetry_2
_geom_torsion_site_symmetry_3
_geom_torsion_site_symmetry_4
_geom_torsion_publ_flag
C6 C1 C2 C3 2.4(8) . . . . ?
C7 C1 C2 C3 -175.5(5) . . . . ?
C1 C2 C3 C4 -0.9(8) . . . . ?
C1 C2 C3 C8 -179.1(5) . . . . ?
C2 C3 C4 C5 -1.7(9) . . . . ?
C8 C3 C4 C5 176.6(5) . . . . ?
C3 C4 C5 C6 2.7(9) . . . . ?
C4 C5 C6 C1 -1.1(9) . . . . ?
C2 C1 C6 C5 -1.4(8) . . . . ?
C7 C1 C6 C5 176.5(5) . . . . ?
C2 C1 C7 O2 170.4(5) . . . . ?
C6 C1 C7 O2 -7.5(9) . . . . ?
C2 C1 C7 O1 -6.8(8) . . . . ?
C6 C1 C7 O1 175.3(5) . . . . ?
C4 C3 C8 C9 -124.1(6) . . . . ?
C2 C3 C8 C9 54.2(8) . . . . ?
C4 C3 C8 C12 54.3(9) . . . . ?
C2 C3 C8 C12 -127.5(6) . . . . ?
C12 C8 C9 N1 -0.7(9) . . . . ?
C3 C8 C9 N1 177.8(5) . . . . ?
N1 C10 C11 C12 0.3(11) . . . . ?
C9 C8 C12 C11 -0.6(10) . . . . ?
C3 C8 C12 C11 -179.0(6) . . . . ?
C10 C11 C12 C8 0.8(11) . . . . ?
C18 C13 C14 C15 0.5(7) . . . . ?
C19 C13 C14 C15 -178.9(5) . . . . ?
C13 C14 C15 C16 0.7(8) . . . . ?
C14 C15 C16 C17 -0.8(8) . . . . ?
C15 C16 C17 C18 -0.4(7) . . . . ?
C15 C16 C17 C20 178.0(4) . . . . ?
C16 C17 C18 C13 1.6(7) . . . . ?
C20 C17 C18 C13 -176.7(4) . . . . ?
C14 C13 C18 C17 -1.7(7) . . . . ?
C19 C13 C18 C17 177.7(4) . . . . ?
C14 C13 C19 O4 3.0(7) . . . . ?
C18 C13 C19 O4 -176.4(5) . . . . ?
C14 C13 C19 O3 -179.5(5) . . . . ?
C18 C13 C19 O3 1.0(7) . . . . ?
C18 C17 C20 C21 133.8(5) . . . . ?
C16 C17 C20 C21 -44.5(7) . . . . ?
C18 C17 C20 C24 -45.5(7) . . . . ?
C16 C17 C20 C24 136.1(5) . . . . ?
C24 C20 C21 C22 0.9(7) . . . . ?
C17 C20 C21 C22 -178.4(5) . . . . ?
C20 C21 C22 C23 -1.6(8) . . . . ?
C21 C22 C23 N2 0.6(8) . . . . ?
C21 C20 C24 N2 0.8(7) . . . . ?
C17 C20 C24 N2 -179.8(4) . . . . ?
C11 C10 N1 C9 -1.5(9) . . . . ?
C11 C10 N1 Zn1 173.8(5) . . . 4_566 ?
C8 C9 N1 C10 1.7(8) . . . . ?
C8 C9 N1 Zn1 -174.0(4) . . . 4_566 ?
C20 C24 N2 C23 -1.8(7) . . . . ?
C20 C24 N2 Zn1 178.7(4) . . . 4_565 ?
C22 C23 N2 C24 1.0(8) . . . . ?
C22 C23 N2 Zn1 -179.4(4) . . . 4_565 ?
O2 C7 O1 Zn1 -10.2(8) . . . . ?
C1 C7 O1 Zn1 167.0(4) . . . . ?
O3 Zn1 O1 C7 -71.1(5) . . . . ?
N2 Zn1 O1 C7 167.5(4) 4_566 . . . ?
N1 Zn1 O1 C7 55.1(5) 4_565 . . . ?
O4 C19 O3 Zn1 2.9(6) . . . . ?
C13 C19 O3 Zn1 -174.5(3) . . . . ?
O1 Zn1 O3 C19 -44.6(4) . . . . ?
N2 Zn1 O3 C19 73.8(4) 4_566 . . . ?
N1 Zn1 O3 C19 -178.5(3) 4_565 . . . ?
